data_2206155
loop_
_publ_author_name
'Hong Jang'
'Tuanjie Li'
'Shujiang Tu'
'Xiang Zou'

_publ_section_title
9-(2,6-Dihydroxyphenyl)-3,3,6,6-tetramethyl-<i>N</i>-(4-methylphenyl)-1,8-dioxo-1,2,3,4,5,6,7,8,9,10-decahydroacridine
_journal_issue 7
_journal_name_full 'Acta Crystallographica Section E'
_journal_page_first o2296
_journal_page_last o2298
_journal_paper_doi 10.1107/S1600536805019720
_journal_volume 61
_journal_year 2005
_chemical_formula_iupac 'C30 H33 N O4'
_chemical_formula_moiety 'C30 H33 N O4'
_chemical_formula_sum 'C30 H33 N O4'
_chemical_formula_weight 471.57
_chemical_melting_point 531.5(5)
_chemical_name_systematic
;
9-(2,6-Dihydroxyphenyl)-3,3,6,6-tetramethyl-N-(4-methylphenyl)-
1,8-dioxo-1,2,3,4,5,6,7,8,9,10-decahydroacridine
;
_space_group_IT_number 14
_symmetry_cell_setting monoclinic
_symmetry_space_group_name_Hall '-P 2ybc'
_symmetry_space_group_name_H-M 'P 1 21/c 1'
_atom_sites_solution_hydrogens geom
_atom_sites_solution_primary direct
_atom_sites_solution_secondary difmap
_cell_angle_alpha 90.00
_cell_angle_beta 101.419(6)
_cell_angle_gamma 90.00
_cell_formula_units_Z 4
_cell_length_a 11.995(4)
_cell_length_b 11.002(4)
_cell_length_c 19.965(7)
_cell_measurement_reflns_used 1094
_cell_measurement_temperature 298(2)
_cell_measurement_theta_max 19.336
_cell_measurement_theta_min 2.43
_cell_volume 2582.6(16)
_computing_cell_refinement 'SAINT (Siemens, 1996)'
_computing_data_collection 'SMART (Siemens, 1996)'
_computing_data_reduction SAINT
_computing_molecular_graphics 'SHELXTL (Sheldrick, 1997b)'
_computing_publication_material SHELXTL
_computing_structure_refinement 'SHELXL97 (Sheldrick, 1997a)'
_computing_structure_solution 'SHELXS97 (Sheldrick, 1997a)'
_diffrn_ambient_temperature 298(2)
_diffrn_measured_fraction_theta_full 0.996
_diffrn_measured_fraction_theta_max 0.996
_diffrn_measurement_device_type 'Bruker SMART CCD area-detector'
_diffrn_measurement_method '\f and \w'
_diffrn_radiation_monochromator graphite
_diffrn_radiation_source 'fine-focus sealed tube'
_diffrn_radiation_type MoK\a
_diffrn_radiation_wavelength 0.71073
_diffrn_reflns_av_R_equivalents 0.1181
_diffrn_reflns_av_sigmaI/netI 0.1720
_diffrn_reflns_limit_h_max 13
_diffrn_reflns_limit_h_min -14
_diffrn_reflns_limit_k_max 9
_diffrn_reflns_limit_k_min -13
_diffrn_reflns_limit_l_max 23
_diffrn_reflns_limit_l_min -23
_diffrn_reflns_number 13000
_diffrn_reflns_theta_full 25.03
_diffrn_reflns_theta_max 25.03
_diffrn_reflns_theta_min 2.08
_diffrn_standards_decay_% 0
_diffrn_standards_number 0
_exptl_absorpt_coefficient_mu 0.080
_exptl_absorpt_correction_T_max 0.9881
_exptl_absorpt_correction_T_min 0.9703
_exptl_absorpt_correction_type multi-scan
_exptl_absorpt_process_details '(SADABS; Sheldrick, 1996)'
_exptl_crystal_colour light-yellow
_exptl_crystal_density_diffrn 1.213
_exptl_crystal_density_method 'not measured'
_exptl_crystal_description Block
_exptl_crystal_F_000 1008
_exptl_crystal_size_max 0.38
_exptl_crystal_size_mid 0.17
_exptl_crystal_size_min 0.15
_refine_diff_density_max 0.312
_refine_diff_density_min -0.271
_refine_ls_extinction_coef 0.0042(10)
_refine_ls_extinction_expression Fc^*^=kFc[1+0.001xFc^2^\l^3^/sin(2\q)]^-1/4^
_refine_ls_extinction_method SHELXL97
_refine_ls_goodness_of_fit_ref 1.009
_refine_ls_hydrogen_treatment constr
_refine_ls_matrix_type full
_refine_ls_number_parameters 324
_refine_ls_number_reflns 4544
_refine_ls_number_restraints 20
_refine_ls_restrained_S_all 1.056
_refine_ls_R_factor_all 0.2283
_refine_ls_R_factor_gt 0.0733
_refine_ls_shift/su_max 0.001
_refine_ls_shift/su_mean 0.000
_refine_ls_structure_factor_coef Fsqd
_refine_ls_weighting_details 'calc w = 1/[\s^2^(Fo^2^)+(0.072P)^2^] where P = (Fo^2^+2Fc^2^)/3'
_refine_ls_weighting_scheme calc
_refine_ls_wR_factor_gt 0.1689
_refine_ls_wR_factor_ref 0.2191
_reflns_number_gt 1460
_reflns_number_total 4544
_reflns_threshold_expression I>2\s(I)
_cod_data_source_file ci6596.cif
_cod_data_source_block I
_cod_depositor_comments
;
The following automatic conversions were performed:
'_symmetry_cell_setting' value 'Monoclinic' changed to 'monoclinic'
according to '/home/saulius/struct/CIF-dictionaries/cif_core.dic'
dictionary named 'cif_core.dic' version 2.4.1 from 2010-06-29.

Automatic conversion script
Id: cif_fix_enum 1527 2010-12-29 10:47:43Z saulius 

The following automatic conversions were performed:

'_chemical_melting_point' value '531-532' was changed to '531.5(5)' -
the average value was taken and precision was estimated.

Automatic conversion script
Id: cif_fix_values 1646 2011-03-28 12:23:43Z adriana 

The following automatic conversions were performed:

'_chemical_melting_point' value '531-532' was changed to '531.5(5)' -
the average value was taken and precision was
estimated.

'_symmetry_cell_setting' value 'Monoclinic' changed to
'monoclinic' according to
/home/saulius/struct/CIF-dictionaries/cif_core.dic dictionary named
'cif_core.dic' version 2.4.1 from 2010-06-29.

Automatic conversion script
Id: cif_fix_values 1715 2011-07-08 13:25:40Z adriana 
;
_cod_original_cell_volume 2582.5(15)
_cod_original_sg_symbol_H-M 'P 21/c'
_cod_database_code 2206155
_cod_database_fobs_code 2206155

loop_
_symmetry_equiv_pos_as_xyz
'x, y, z'
'-x, y+1/2, -z+1/2'
'-x, -y, -z'
'x, -y-1/2, z-1/2'

loop_
_atom_site_label
_atom_site_fract_x
_atom_site_fract_y
_atom_site_fract_z
_atom_site_U_iso_or_equiv
_atom_site_adp_type
_atom_site_calc_flag
_atom_site_refinement_flags
_atom_site_occupancy
_atom_site_type_symbol
N1 0.7046(4) 0.5555(4) 0.1319(2) 0.0475(12) Uani d . 1 N
O1 0.5722(4) 0.1677(3) 0.1774(2) 0.0723(13) Uani d . 1 O
O2 0.5834(4) 0.3107(4) -0.06103(18) 0.0705(13) Uani d . 1 O
O3 0.9108(3) 0.3687(3) 0.12673(17) 0.0440(10) Uani d D 1 O
H3 0.8638 0.4239 0.1217 0.066 Uiso calc R 1 H
O4 0.5942(4) 0.0468(4) 0.03250(18) 0.0760(14) Uani d D 1 O
H4 0.5576 0.0826 -0.0008 0.114 Uiso calc R 1 H
C1 0.6748(4) 0.4674(5) 0.1751(3) 0.0450(14) Uani d . 1 C
C2 0.6754(5) 0.5075(5) 0.2478(3) 0.0637(18) Uani d . 1 C
H2A 0.6063 0.5529 0.2485 0.076 Uiso calc R 1 H
H2B 0.7392 0.5619 0.2624 0.076 Uiso calc R 1 H
C3 0.6836(6) 0.4030(5) 0.2982(3) 0.0601(17) Uani d . 1 C
C4 0.5961(5) 0.3096(5) 0.2677(3) 0.0607(17) Uani d . 1 C
H4A 0.6048 0.2389 0.2973 0.073 Uiso calc R 1 H
H4B 0.5210 0.3430 0.2669 0.073 Uiso calc R 1 H
C5 0.6025(5) 0.2696(5) 0.1974(3) 0.0498(15) Uani d . 1 C
C6 0.6452(4) 0.3554(5) 0.1528(2) 0.0428(14) Uani d . 1 C
C7 0.6464(5) 0.3135(5) 0.0811(2) 0.0458(15) Uani d . 1 C
H7 0.5734 0.2738 0.0635 0.055 Uiso calc R 1 H
C8 0.6544(4) 0.4223(5) 0.0372(2) 0.0421(14) Uani d . 1 C
C9 0.6241(5) 0.4071(6) -0.0364(3) 0.0491(15) Uani d . 1 C
C10 0.6385(5) 0.5104(5) -0.0826(3) 0.0589(17) Uani d . 1 C
H10A 0.5665 0.5526 -0.0955 0.071 Uiso calc R 1 H
H10B 0.6578 0.4778 -0.1240 0.071 Uiso calc R 1 H
C11 0.7293(5) 0.6014(5) -0.0515(3) 0.0579(16) Uani d . 1 C
C12 0.7052(5) 0.6397(4) 0.0179(2) 0.0496(15) Uani d . 1 C
H12A 0.7685 0.6879 0.0417 0.059 Uiso calc R 1 H
H12B 0.6379 0.6907 0.0107 0.059 Uiso calc R 1 H
C13 0.6870(4) 0.5331(5) 0.0627(3) 0.0461(14) Uani d . 1 C
C14 0.6576(6) 0.4514(5) 0.3652(3) 0.089(2) Uani d . 1 C
H14A 0.7190 0.5024 0.3872 0.134 Uiso calc R 1 H
H14B 0.6491 0.3845 0.3947 0.134 Uiso calc R 1 H
H14C 0.5885 0.4978 0.3559 0.134 Uiso calc R 1 H
C15 0.8022(6) 0.3457(6) 0.3111(3) 0.089(2) Uani d . 1 C
H15A 0.8585 0.4079 0.3239 0.134 Uiso calc R 1 H
H15B 0.8141 0.3062 0.2702 0.134 Uiso calc R 1 H
H15C 0.8083 0.2871 0.3473 0.134 Uiso calc R 1 H
C16 0.7227(6) 0.7142(5) -0.0971(3) 0.081(2) Uani d . 1 C
H16A 0.7801 0.7713 -0.0769 0.121 Uiso calc R 1 H
H16B 0.6490 0.7509 -0.1015 0.121 Uiso calc R 1 H
H16C 0.7350 0.6909 -0.1414 0.121 Uiso calc R 1 H
C17 0.8463(5) 0.5426(6) -0.0428(3) 0.080(2) Uani d . 1 C
H17A 0.9036 0.6006 -0.0237 0.120 Uiso calc R 1 H
H17B 0.8590 0.5162 -0.0866 0.120 Uiso calc R 1 H
H17C 0.8501 0.4739 -0.0128 0.120 Uiso calc R 1 H
C18 0.7406(5) 0.6744(5) 0.1583(3) 0.0514(15) Uani d . 1 C
C19 0.8538(6) 0.6939(6) 0.1858(3) 0.0739(19) Uani d . 1 C
H19 0.9068 0.6324 0.1853 0.089 Uiso calc R 1 H
C20 0.8882(6) 0.8073(7) 0.2144(3) 0.073(2) Uani d . 1 C
H20 0.9646 0.8205 0.2332 0.087 Uiso calc R 1 H
C21 0.8120(6) 0.8985(6) 0.2153(3) 0.0615(17) Uani d . 1 C
C22 0.7014(6) 0.8778(5) 0.1870(3) 0.0642(18) Uani d . 1 C
H22 0.6490 0.9401 0.1867 0.077 Uiso calc R 1 H
C23 0.6638(5) 0.7668(5) 0.1585(3) 0.0521(16) Uani d . 1 C
H23 0.5872 0.7550 0.1396 0.063 Uiso calc R 1 H
C24 0.8521(6) 1.0211(5) 0.2456(3) 0.086(2) Uani d . 1 C
H24A 0.9098 1.0094 0.2859 0.129 Uiso calc R 1 H
H24B 0.7890 1.0642 0.2574 0.129 Uiso calc R 1 H
H24C 0.8828 1.0674 0.2128 0.129 Uiso calc R 1 H
C25 0.7410(6) 0.2208(5) 0.0776(3) 0.0527(16) Uani d . 1 C
C26 0.8553(6) 0.2551(6) 0.0984(3) 0.074(2) Uani d D 1 C
C27 0.9376(8) 0.1672(9) 0.0926(4) 0.111(3) Uani d U 1 C
H27 1.0145 0.1862 0.1050 0.133 Uiso calc R 1 H
C28 0.9051(9) 0.0541(10) 0.0687(4) 0.116(3) Uani d U 1 C
H28 0.9617 -0.0026 0.0663 0.139 Uiso calc R 1 H
C29 0.7962(9) 0.0194(7) 0.0485(4) 0.101(3) Uani d U 1 C
H29 0.7786 -0.0586 0.0318 0.122 Uiso calc R 1 H
C30 0.7075(6) 0.1046(6) 0.0532(3) 0.073(2) Uani d D 1 C

loop_
_atom_site_aniso_label
_atom_site_aniso_U_11
_atom_site_aniso_U_22
_atom_site_aniso_U_33
_atom_site_aniso_U_12
_atom_site_aniso_U_13
_atom_site_aniso_U_23
N1 0.076(4) 0.029(3) 0.038(3) -0.004(2) 0.013(2) -0.006(2)
O1 0.094(4) 0.050(3) 0.077(3) -0.025(2) 0.029(2) -0.009(2)
O2 0.094(3) 0.059(3) 0.051(2) -0.005(2) -0.003(2) -0.013(2)
O3 0.025(2) 0.051(2) 0.054(2) 0.0052(18) 0.0023(18) 0.003(2)
O4 0.129(4) 0.053(3) 0.043(2) -0.039(3) 0.010(2) -0.013(2)
C1 0.052(4) 0.043(4) 0.042(3) -0.002(3) 0.014(3) 0.001(3)
C2 0.095(5) 0.053(4) 0.047(4) -0.004(3) 0.021(4) 0.000(3)
C3 0.099(6) 0.048(4) 0.035(3) 0.001(4) 0.018(3) -0.002(3)
C4 0.088(5) 0.050(4) 0.049(4) -0.005(4) 0.025(3) 0.004(3)
C5 0.052(4) 0.044(4) 0.054(4) -0.009(3) 0.014(3) -0.003(3)
C6 0.045(4) 0.041(4) 0.044(3) -0.002(3) 0.013(3) 0.002(3)
C7 0.052(4) 0.048(4) 0.036(3) -0.010(3) 0.005(3) -0.006(3)
C8 0.047(4) 0.044(4) 0.037(3) -0.002(3) 0.012(3) -0.007(3)
C9 0.047(4) 0.056(4) 0.043(4) 0.010(3) 0.004(3) -0.003(3)
C10 0.070(5) 0.063(4) 0.046(4) 0.010(4) 0.014(3) -0.001(3)
C11 0.070(5) 0.056(4) 0.049(4) 0.007(4) 0.016(3) 0.003(3)
C12 0.064(4) 0.042(4) 0.043(3) -0.004(3) 0.011(3) -0.001(3)
C13 0.050(4) 0.047(4) 0.044(4) 0.000(3) 0.013(3) 0.000(3)
C14 0.159(7) 0.064(4) 0.047(4) 0.000(5) 0.027(4) 0.000(3)
C15 0.104(6) 0.086(5) 0.071(5) 0.011(5) -0.002(4) -0.001(4)
C16 0.120(6) 0.064(4) 0.061(4) 0.002(4) 0.026(4) 0.009(4)
C17 0.068(5) 0.088(5) 0.087(5) 0.016(4) 0.025(4) 0.014(4)
C18 0.058(4) 0.044(4) 0.051(4) -0.004(3) 0.010(3) -0.004(3)
C19 0.063(5) 0.077(5) 0.077(5) 0.004(4) 0.003(4) -0.002(4)
C20 0.061(5) 0.076(5) 0.072(5) -0.023(4) -0.006(4) -0.004(4)
C21 0.070(5) 0.055(4) 0.058(4) -0.018(4) 0.008(4) 0.004(3)
C22 0.077(5) 0.046(4) 0.072(4) -0.005(4) 0.021(4) -0.004(3)
C23 0.053(4) 0.047(4) 0.056(4) -0.004(3) 0.010(3) -0.001(3)
C24 0.108(6) 0.064(5) 0.081(5) -0.033(4) 0.003(4) -0.016(4)
C25 0.069(5) 0.046(4) 0.045(4) 0.002(3) 0.015(3) 0.000(3)
C26 0.070(6) 0.089(6) 0.067(5) 0.022(5) 0.022(4) 0.015(4)
C27 0.102(6) 0.142(7) 0.094(5) 0.000(6) 0.032(5) 0.035(5)
C28 0.141(7) 0.132(7) 0.084(6) 0.051(6) 0.048(5) 0.040(5)
C29 0.168(7) 0.076(5) 0.070(5) 0.029(6) 0.047(5) 0.009(4)
C30 0.117(6) 0.056(5) 0.052(4) 0.002(5) 0.036(4) -0.003(4)

loop_
_atom_type_symbol
_atom_type_description
_atom_type_scat_dispersion_real
_atom_type_scat_dispersion_imag
_atom_type_scat_source
C C 0.0033 0.0016 'International Tables Vol C Tables 4.2.6.8 and 6.1.1.4'
H H 0.0000 0.0000 'International Tables Vol C Tables 4.2.6.8 and 6.1.1.4'
N N 0.0061 0.0033 'International Tables Vol C Tables 4.2.6.8 and 6.1.1.4'
O O 0.0106 0.0060 'International Tables Vol C Tables 4.2.6.8 and 6.1.1.4'

loop_
_geom_angle_atom_site_label_1
_geom_angle_atom_site_label_2
_geom_angle_atom_site_label_3
_geom_angle
C13 N1 C1 119.4(4)
C13 N1 C18 120.2(4)
C1 N1 C18 120.0(4)
C26 O3 H3 109.5
C30 O4 H4 109.5
C6 C1 N1 121.3(5)
C6 C1 C2 122.7(5)
N1 C1 C2 116.0(5)
C1 C2 C3 113.7(4)
C1 C2 H2A 108.8
C3 C2 H2A 108.8
C1 C2 H2B 108.8
C3 C2 H2B 108.8
H2A C2 H2B 107.7
C4 C3 C2 107.4(5)
C4 C3 C14 110.2(5)
C2 C3 C14 108.6(5)
C4 C3 C15 109.6(5)
C2 C3 C15 111.1(5)
C14 C3 C15 109.9(5)
C5 C4 C3 115.0(5)
C5 C4 H4A 108.5
C3 C4 H4A 108.5
C5 C4 H4B 108.5
C3 C4 H4B 108.5
H4A C4 H4B 107.5
O1 C5 C6 120.7(5)
O1 C5 C4 120.9(5)
C6 C5 C4 118.3(5)
C1 C6 C5 119.7(5)
C1 C6 C7 123.3(5)
C5 C6 C7 117.0(5)
C8 C7 C6 109.0(4)
C8 C7 C25 111.7(4)
C6 C7 C25 113.1(4)
C8 C7 H7 107.6
C6 C7 H7 107.6
C25 C7 H7 107.6
C13 C8 C9 118.8(5)
C13 C8 C7 123.3(5)
C9 C8 C7 118.0(5)
O2 C9 C8 120.3(5)
O2 C9 C10 119.6(5)
C8 C9 C10 120.1(5)
C9 C10 C11 114.2(5)
C9 C10 H10A 108.7
C11 C10 H10A 108.7
C9 C10 H10B 108.7
C11 C10 H10B 108.7
H10A C10 H10B 107.6
C10 C11 C17 109.6(5)
C10 C11 C12 107.7(5)
C17 C11 C12 110.4(5)
C10 C11 C16 110.0(5)
C17 C11 C16 110.4(5)
C12 C11 C16 108.6(5)
C13 C12 C11 113.4(4)
C13 C12 H12A 108.9
C11 C12 H12A 108.9
C13 C12 H12B 108.9
C11 C12 H12B 108.9
H12A C12 H12B 107.7
C8 C13 N1 121.0(5)
C8 C13 C12 122.8(5)
N1 C13 C12 116.2(5)
C3 C14 H14A 109.5
C3 C14 H14B 109.5
H14A C14 H14B 109.5
C3 C14 H14C 109.5
H14A C14 H14C 109.5
H14B C14 H14C 109.5
C3 C15 H15A 109.5
C3 C15 H15B 109.5
H15A C15 H15B 109.5
C3 C15 H15C 109.5
H15A C15 H15C 109.5
H15B C15 H15C 109.5
C11 C16 H16A 109.5
C11 C16 H16B 109.5
H16A C16 H16B 109.5
C11 C16 H16C 109.5
H16A C16 H16C 109.5
H16B C16 H16C 109.5
C11 C17 H17A 109.5
C11 C17 H17B 109.5
H17A C17 H17B 109.5
C11 C17 H17C 109.5
H17A C17 H17C 109.5
H17B C17 H17C 109.5
C23 C18 C19 119.6(6)
C23 C18 N1 121.2(5)
C19 C18 N1 119.1(6)
C18 C19 C20 119.3(6)
C18 C19 H19 120.3
C20 C19 H19 120.3
C21 C20 C19 121.2(6)
C21 C20 H20 119.4
C19 C20 H20 119.4
C22 C21 C20 118.4(6)
C22 C21 C24 121.5(7)
C20 C21 C24 120.0(6)
C21 C22 C23 122.2(6)
C21 C22 H22 118.9
C23 C22 H22 118.9
C18 C23 C22 119.3(6)
C18 C23 H23 120.3
C22 C23 H23 120.3
C21 C24 H24A 109.5
C21 C24 H24B 109.5
H24A C24 H24B 109.5
C21 C24 H24C 109.5
H24A C24 H24C 109.5
H24B C24 H24C 109.5
C30 C25 C26 123.0(6)
C30 C25 C7 117.4(6)
C26 C25 C7 119.6(5)
C27 C26 C25 116.9(7)
C27 C26 O3 110.2(7)
C25 C26 O3 132.9(6)
C28 C27 C26 120.1(9)
C28 C27 H27 119.9
C26 C27 H27 119.9
C29 C28 C27 123.9(10)
C29 C28 H28 118.0
C27 C28 H28 118.0
C28 C29 C30 119.0(8)
C28 C29 H29 120.5
C30 C29 H29 120.5
C25 C30 C29 117.1(7)
C25 C30 O4 132.3(6)
C29 C30 O4 110.6(6)

loop_
_geom_bond_atom_site_label_1
_geom_bond_atom_site_label_2
_geom_bond_distance
N1 C13 1.377(6)
N1 C1 1.391(6)
N1 C18 1.445(6)
O1 C5 1.220(5)
O2 C9 1.229(6)
O3 C26 1.475(6)
O3 H3 0.82
O4 C30 1.484(6)
O4 H4 0.82
C1 C6 1.335(6)
C1 C2 1.515(7)
C2 C3 1.519(7)
C2 H2A 0.97
C2 H2B 0.97
C3 C4 1.509(7)
C3 C14 1.529(7)
C3 C15 1.530(8)
C4 C5 1.486(7)
C4 H4A 0.97
C4 H4B 0.97
C5 C6 1.459(7)
C6 C7 1.505(7)
C7 C8 1.497(6)
C7 C25 1.537(7)
C7 H7 0.98
C8 C13 1.350(6)
C8 C9 1.452(7)
C9 C10 1.496(7)
C10 C11 1.518(7)
C10 H10A 0.97
C10 H10B 0.97
C11 C17 1.525(7)
C11 C12 1.530(7)
C11 C16 1.531(7)
C12 C13 1.516(6)
C12 H12A 0.97
C12 H12B 0.97
C14 H14A 0.96
C14 H14B 0.96
C14 H14C 0.96
C15 H15A 0.96
C15 H15B 0.96
C15 H15C 0.96
C16 H16A 0.96
C16 H16B 0.96
C16 H16C 0.96
C17 H17A 0.96
C17 H17B 0.96
C17 H17C 0.96
C18 C23 1.373(7)
C18 C19 1.376(7)
C19 C20 1.401(8)
C19 H19 0.93
C20 C21 1.360(8)
C20 H20 0.93
C21 C22 1.355(8)
C21 C24 1.518(7)
C22 C23 1.384(7)
C22 H22 0.93
C23 H23 0.93
C24 H24A 0.96
C24 H24B 0.96
C24 H24C 0.96
C25 C30 1.399(8)
C25 C26 1.404(8)
C26 C27 1.403(10)
C27 C28 1.362(10)
C27 H27 0.93
C28 C29 1.344(10)
C28 H28 0.93
C29 C30 1.434(9)
C29 H29 0.93

loop_
_geom_hbond_atom_site_label_D
_geom_hbond_atom_site_label_H
_geom_hbond_atom_site_label_A
_geom_hbond_site_symmetry_A
_geom_hbond_distance_DH
_geom_hbond_distance_HA
_geom_hbond_distance_DA
_geom_hbond_angle_DHA
O3 H3 N1 . 0.82 2.44 3.233(6) 164
O4 H4 O4 3_655 0.82 2.30 2.587(6) 101

loop_
_cod_related_entry_id
_cod_related_entry_database
_cod_related_entry_code
1 ChemSpider 21129333
